data_4074339
loop_
_publ_author_name
'Ilg, Rainer'
'Burschka, Christian'
'Schepmann, Dirk'
'W\"unsch, Bernhard'
'Tacke, Reinhold'

_publ_section_title
;
 Synthesis and Pharmacological Characterization of Sila-panamesine, a
 Sila-Analogue of the \s Receptor Ligand Panamesine (EMD 57445)
;
_journal_issue 22
_journal_name_full Organometallics
_journal_page_first 5396
_journal_paper_doi 10.1021/om060562c
_journal_volume 25
_journal_year 2006
_chemical_formula_moiety 'C32 H32 O10 S2 Si'
_chemical_formula_sum 'C32 H32 O10 S2 Si'
_chemical_formula_weight 668.79
_chemical_name_systematic
; 
 ? 
;
_space_group_IT_number 2
_symmetry_cell_setting triclinic
_symmetry_space_group_name_Hall '-P 1'
_symmetry_space_group_name_H-M 'P -1'
_atom_sites_solution_hydrogens geom
_atom_sites_solution_primary direct
_atom_sites_solution_secondary difmap
_audit_creation_method SHELXL-97
_cell_angle_alpha 104.81(3)
_cell_angle_beta 100.98(3)
_cell_angle_gamma 91.51(3)
_cell_formula_units_Z 2
_cell_length_a 9.6792(19)
_cell_length_b 12.734(3)
_cell_length_c 13.605(3)
_cell_measurement_reflns_used 5000
_cell_measurement_temperature 173(2)
_cell_measurement_theta_max 24.35
_cell_measurement_theta_min 5.25
_cell_volume 1586.5(7)
_computing_cell_refinement Stoe-IPDS
_computing_data_collection Stoe-IPDS
_computing_data_reduction Stoe-IPDS
_computing_molecular_graphics Bruker-SHELXTL
_computing_publication_material Bruker-SHELXTL
_computing_structure_refinement 'SHELXL-97 (Sheldrick, 1997)'
_computing_structure_solution 'SHELXS-97 (Sheldrick, 1990)'
_diffrn_ambient_temperature 173(2)
_diffrn_measured_fraction_theta_full 0.918
_diffrn_measured_fraction_theta_max 0.918
_diffrn_measurement_device_type Stoe-IPDS
_diffrn_measurement_method Stoe-IPDS
_diffrn_radiation_monochromator graphite
_diffrn_radiation_source 'fine-focus sealed tube'
_diffrn_radiation_type MoK\a
_diffrn_radiation_wavelength 0.71073
_diffrn_reflns_av_R_equivalents 0.0450
_diffrn_reflns_av_sigmaI/netI 0.0379
_diffrn_reflns_limit_h_max 12
_diffrn_reflns_limit_h_min -12
_diffrn_reflns_limit_k_max 16
_diffrn_reflns_limit_k_min -16
_diffrn_reflns_limit_l_max 17
_diffrn_reflns_limit_l_min -17
_diffrn_reflns_number 24838
_diffrn_reflns_theta_full 26.91
_diffrn_reflns_theta_max 26.91
_diffrn_reflns_theta_min 2.15
_exptl_absorpt_coefficient_mu 0.263
_exptl_absorpt_correction_type none
_exptl_crystal_colour colorless
_exptl_crystal_density_diffrn 1.400
_exptl_crystal_density_method 'not measured'
_exptl_crystal_description flat_needles
_exptl_crystal_F_000 700
_exptl_crystal_size_max .4
_exptl_crystal_size_mid .4
_exptl_crystal_size_min .2
_refine_diff_density_max 0.671
_refine_diff_density_min -0.509
_refine_diff_density_rms 0.051
_refine_ls_extinction_method none
_refine_ls_goodness_of_fit_ref 1.043
_refine_ls_hydrogen_treatment mixed
_refine_ls_matrix_type full
_refine_ls_number_parameters 410
_refine_ls_number_reflns 6305
_refine_ls_number_restraints 0
_refine_ls_restrained_S_all 1.043
_refine_ls_R_factor_all 0.0609
_refine_ls_R_factor_gt 0.0421
_refine_ls_shift/su_max 0.001
_refine_ls_shift/su_mean 0.000
_refine_ls_structure_factor_coef Fsqd
_refine_ls_weighting_details 'calc w=1/[\s^2^(Fo^2^)+(0.0664P)^2^+0.2797P] where P=(Fo^2^+2Fc^2^)/3'
_refine_ls_weighting_scheme calc
_refine_ls_wR_factor_gt 0.1097
_refine_ls_wR_factor_ref 0.1172
_reflns_number_gt 4662
_reflns_number_total 6305
_reflns_threshold_expression >2sigma(I)
_cod_data_source_file om060562csi20060628_094023.cif
_cod_data_source_block 10_ilg17fu
_cod_original_cell_volume 1586.5(5)
_cod_original_sg_symbol_H-M P-1
_cod_database_code 4074339

loop_
_symmetry_equiv_pos_as_xyz
'x, y, z'
'-x, -y, -z'

loop_
_atom_site_label
_atom_site_type_symbol
_atom_site_fract_x
_atom_site_fract_y
_atom_site_fract_z
_atom_site_U_iso_or_equiv
_atom_site_adp_type
_atom_site_occupancy
_atom_site_symmetry_multiplicity
_atom_site_calc_flag
_atom_site_refinement_flags
_atom_site_disorder_assembly
_atom_site_disorder_group
Si Si 0.79292(6) 0.23732(5) 0.57268(4) 0.02856(15) Uani 1 1 d . . .
S1 S 1.28496(6) 0.12148(5) 0.77237(5) 0.03601(15) Uani 1 1 d . . .
S2 S 0.27151(5) 0.12013(5) 0.33937(4) 0.03665(15) Uani 1 1 d . . .
O4 O 0.80815(18) 0.56651(14) 0.32637(14) 0.0455(4) Uani 1 1 d . . .
O3 O 0.63568(17) 0.57509(14) 0.42473(15) 0.0465(4) Uani 1 1 d . . .
O1 O 0.9040(2) 0.56154(15) 0.91890(15) 0.0588(5) Uani 1 1 d . . .
O2 O 0.7292(2) 0.50242(17) 0.99141(14) 0.0613(5) Uani 1 1 d . . .
O8 O 1.16875(16) 0.10997(14) 0.67271(12) 0.0426(4) Uani 1 1 d . . .
O9 O 1.40507(16) 0.07977(14) 0.73404(14) 0.0434(4) Uani 1 1 d . . .
O10 O 1.30043(19) 0.23091(13) 0.83796(15) 0.0506(5) Uani 1 1 d . . .
O5 O 0.39728(16) 0.08675(13) 0.41301(12) 0.0388(4) Uani 1 1 d . . .
O6 O 0.18720(17) 0.19019(16) 0.39915(14) 0.0514(5) Uani 1 1 d . . .
O7 O 0.20765(18) 0.01907(15) 0.27012(14) 0.0516(5) Uani 1 1 d . . .
C1 C 0.7696(2) 0.31222(17) 0.70516(16) 0.0304(4) Uani 1 1 d . . .
C8 C 0.8072(2) 0.33952(16) 0.49713(16) 0.0280(4) Uani 1 1 d . . .
C24 C 0.9551(3) 0.1569(2) 0.58003(19) 0.0458(6) Uani 1 1 d . . .
H24A H 0.9246 0.0786 0.5492 0.055 Uiso 1 1 calc R . .
H24B H 1.0164 0.1788 0.5369 0.055 Uiso 1 1 calc R . .
C15 C 0.6399(2) 0.13387(17) 0.50256(19) 0.0361(5) Uani 1 1 d . . .
H15A H 0.6564 0.0991 0.4323 0.043 Uiso 1 1 calc R . .
H15B H 0.6409 0.0764 0.5398 0.043 Uiso 1 1 calc R . .
C2 C 0.8558(2) 0.41022(18) 0.75865(18) 0.0369(5) Uani 1 1 d . . .
H2 H 0.9263 0.4364 0.7289 0.044 Uiso 1 1 calc R . .
C3 C 0.8339(2) 0.46517(18) 0.85381(19) 0.0382(5) Uani 1 1 d . . .
C4 C 0.7303(2) 0.4301(2) 0.89751(18) 0.0408(5) Uani 1 1 d . . .
C5 C 0.6456(3) 0.3353(2) 0.84908(18) 0.0476(6) Uani 1 1 d . . .
H5 H 0.5751 0.3109 0.8798 0.057 Uiso 1 1 calc R . .
C6 C 0.6687(2) 0.2770(2) 0.75247(17) 0.0395(5) Uani 1 1 d . . .
H6 H 0.6133 0.2105 0.7177 0.047 Uiso 1 1 calc R . .
C7 C 0.8302(3) 0.5903(2) 1.0021(2) 0.0553(7) Uani 1 1 d . . .
H7A H 0.8974 0.6040 1.0696 0.066 Uiso 1 1 calc R . .
H7B H 0.7820 0.6575 0.9998 0.066 Uiso 1 1 calc R . .
C13 C 0.9076(2) 0.33599(18) 0.43490(17) 0.0334(5) Uani 1 1 d . . .
H13 H 0.9729 0.2814 0.4337 0.040 Uiso 1 1 calc R . .
C12 C 0.9167(2) 0.40859(19) 0.37458(18) 0.0389(5) Uani 1 1 d . . .
H12 H 0.9860 0.4043 0.3330 0.047 Uiso 1 1 calc R . .
C11 C 0.8214(2) 0.48614(17) 0.37794(17) 0.0332(5) Uani 1 1 d . . .
C10 C 0.7199(2) 0.49105(17) 0.43828(17) 0.0307(5) Uani 1 1 d . . .
C9 C 0.7102(2) 0.42179(17) 0.49783(17) 0.0319(5) Uani 1 1 d . . .
H9 H 0.6404 0.4279 0.5391 0.038 Uiso 1 1 calc R . .
C14 C 0.6982(3) 0.6294(2) 0.3624(2) 0.0436(6) Uani 1 1 d . . .
H14A H 0.7377 0.7034 0.4039 0.052 Uiso 1 1 calc R . .
H14B H 0.6261 0.6363 0.3026 0.052 Uiso 1 1 calc R . .
C25 C 1.0391(3) 0.1703(2) 0.6846(2) 0.0469(6) Uani 1 1 d . . .
H25A H 0.9844 0.1401 0.7270 0.056 Uiso 1 1 calc R . .
H25B H 1.0657 0.2485 0.7193 0.056 Uiso 1 1 calc R . .
C26 C 1.2193(2) 0.03259(18) 0.83631(17) 0.0328(5) Uani 1 1 d . . .
C27 C 1.1403(3) -0.0641(2) 0.7817(2) 0.0460(6) Uani 1 1 d . . .
H27 H 1.1169 -0.0828 0.7080 0.055 Uiso 1 1 calc R . .
C28 C 1.0957(3) -0.1331(2) 0.8346(2) 0.0523(7) Uani 1 1 d . . .
H28 H 1.0410 -0.1990 0.7965 0.063 Uiso 1 1 calc R . .
C29 C 1.1289(3) -0.1087(2) 0.9424(2) 0.0464(6) Uani 1 1 d . . .
C30 C 1.2085(3) -0.0111(2) 0.9952(2) 0.0590(8) Uani 1 1 d . . .
H30 H 1.2326 0.0077 1.0689 0.071 Uiso 1 1 calc R . .
C31 C 1.2535(3) 0.0594(2) 0.9433(2) 0.0504(7) Uani 1 1 d . . .
H31 H 1.3075 0.1257 0.9810 0.060 Uiso 1 1 calc R . .
C32 C 1.0798(4) -0.1844(3) 0.9996(3) 0.0722(9) Uani 1 1 d . . .
H32A H 0.9764 -0.1918 0.9854 0.108 Uiso 1 1 calc R . .
H32B H 1.1158 -0.1546 1.0744 0.108 Uiso 1 1 calc R . .
H32C H 1.1153 -0.2560 0.9764 0.108 Uiso 1 1 calc R . .
C16 C 0.4949(2) 0.17394(19) 0.49059(18) 0.0366(5) Uani 1 1 d . . .
H16A H 0.4644 0.1907 0.5580 0.044 Uiso 1 1 calc R . .
H16B H 0.4950 0.2411 0.4667 0.044 Uiso 1 1 calc R . .
C17 C 0.3578(2) 0.19610(19) 0.27482(16) 0.0333(5) Uani 1 1 d . A .
C22 C 0.4539(2) 0.1458(2) 0.21740(19) 0.0412(5) Uani 1 1 d . . .
H22 H 0.4697 0.0714 0.2119 0.049 Uiso 1 1 calc R . .
C21 C 0.5255(3) 0.2050(2) 0.16889(19) 0.0475(6) Uani 1 1 d . A .
H21 H 0.5905 0.1705 0.1292 0.057 Uiso 1 1 calc R . .
C20 C 0.5051(3) 0.3150(2) 0.17646(19) 0.0473(6) Uani 1 1 d . . .
C19 C 0.4108(3) 0.3632(2) 0.2357(2) 0.0500(6) Uani 1 1 d . A .
H19 H 0.3966 0.4381 0.2428 0.060 Uiso 1 1 calc R . .
C18 C 0.3371(3) 0.3054(2) 0.28456(19) 0.0421(6) Uani 1 1 d . . .
H18 H 0.2726 0.3401 0.3246 0.050 Uiso 1 1 calc R A .
C23A C 0.5828(4) 0.3776(3) 0.1211(2) 0.0705(9) Uani 0.50(4) 1 d P A 1
H23A H 0.5168 0.3915 0.0624 0.106 Uiso 0.50(4) 1 calc PR A 1
H23B H 0.6577 0.3350 0.0955 0.106 Uiso 0.50(4) 1 calc PR A 1
H23C H 0.6247 0.4471 0.1693 0.106 Uiso 0.50(4) 1 calc PR A 1
C23B C 0.5828(4) 0.3776(3) 0.1211(2) 0.0705(9) Uani 0.50(4) 1 d P A 2
H23D H 0.5429 0.4480 0.1238 0.106 Uiso 0.50(4) 1 calc PR A 2
H23E H 0.5733 0.3359 0.0485 0.106 Uiso 0.50(4) 1 calc PR A 2
H23F H 0.6829 0.3898 0.1549 0.106 Uiso 0.50(4) 1 calc PR A 2

loop_
_atom_site_aniso_label
_atom_site_aniso_U_11
_atom_site_aniso_U_22
_atom_site_aniso_U_33
_atom_site_aniso_U_23
_atom_site_aniso_U_13
_atom_site_aniso_U_12
Si 0.0254(3) 0.0294(3) 0.0326(3) 0.0109(2) 0.0059(2) 0.0062(2)
S1 0.0337(3) 0.0348(3) 0.0436(3) 0.0138(3) 0.0119(2) 0.0110(2)
S2 0.0274(3) 0.0460(3) 0.0366(3) 0.0119(3) 0.0057(2) -0.0007(2)
O4 0.0548(10) 0.0423(9) 0.0529(10) 0.0245(9) 0.0265(8) 0.0126(8)
O3 0.0430(9) 0.0416(9) 0.0724(12) 0.0337(9) 0.0274(8) 0.0165(7)
O1 0.0690(12) 0.0429(10) 0.0594(12) -0.0084(9) 0.0328(10) -0.0136(9)
O2 0.0744(13) 0.0667(13) 0.0409(10) 0.0002(10) 0.0287(9) -0.0110(10)
O8 0.0387(8) 0.0575(10) 0.0403(9) 0.0224(8) 0.0141(7) 0.0226(8)
O9 0.0312(8) 0.0471(9) 0.0587(10) 0.0202(8) 0.0158(7) 0.0119(7)
O10 0.0583(11) 0.0334(9) 0.0624(11) 0.0113(9) 0.0193(9) 0.0074(8)
O5 0.0386(8) 0.0374(8) 0.0395(9) 0.0159(7) -0.0001(7) -0.0057(7)
O6 0.0348(9) 0.0733(13) 0.0485(10) 0.0131(10) 0.0183(7) 0.0074(8)
O7 0.0419(9) 0.0553(11) 0.0498(10) 0.0078(9) 0.0008(8) -0.0119(8)
C1 0.0284(10) 0.0336(11) 0.0331(10) 0.0154(9) 0.0066(8) 0.0058(8)
C8 0.0258(9) 0.0272(10) 0.0295(10) 0.0049(9) 0.0056(8) 0.0009(7)
C24 0.0396(12) 0.0591(16) 0.0400(12) 0.0134(12) 0.0080(10) 0.0242(11)
C15 0.0363(11) 0.0281(10) 0.0444(12) 0.0128(10) 0.0051(9) 0.0023(8)
C2 0.0350(11) 0.0352(12) 0.0442(13) 0.0102(11) 0.0181(10) 0.0020(9)
C3 0.0399(12) 0.0327(11) 0.0436(12) 0.0094(11) 0.0142(10) 0.0013(9)
C4 0.0450(13) 0.0491(14) 0.0318(11) 0.0129(11) 0.0139(10) 0.0037(11)
C5 0.0460(13) 0.0670(17) 0.0326(12) 0.0178(13) 0.0112(10) -0.0138(12)
C6 0.0386(12) 0.0489(14) 0.0314(11) 0.0154(11) 0.0032(9) -0.0075(10)
C7 0.0610(16) 0.0512(16) 0.0482(15) -0.0047(13) 0.0229(13) -0.0002(13)
C13 0.0313(10) 0.0316(11) 0.0387(11) 0.0077(10) 0.0122(9) 0.0066(8)
C12 0.0415(12) 0.0389(12) 0.0427(12) 0.0114(11) 0.0230(10) 0.0057(10)
C11 0.0395(11) 0.0292(11) 0.0337(11) 0.0102(9) 0.0118(9) 0.0010(9)
C10 0.0285(10) 0.0278(10) 0.0388(11) 0.0117(9) 0.0096(9) 0.0038(8)
C9 0.0276(10) 0.0318(11) 0.0407(11) 0.0118(10) 0.0144(9) 0.0042(8)
C14 0.0461(13) 0.0407(13) 0.0537(14) 0.0231(12) 0.0184(11) 0.0123(10)
C25 0.0386(12) 0.0604(16) 0.0497(14) 0.0218(13) 0.0156(11) 0.0249(11)
C26 0.0280(10) 0.0342(11) 0.0358(11) 0.0094(10) 0.0044(8) 0.0078(8)
C27 0.0476(13) 0.0463(14) 0.0383(12) 0.0103(12) -0.0027(10) -0.0072(11)
C28 0.0434(14) 0.0465(14) 0.0605(17) 0.0136(14) -0.0025(12) -0.0118(11)
C29 0.0406(12) 0.0480(14) 0.0586(16) 0.0245(13) 0.0149(11) 0.0069(11)
C30 0.083(2) 0.0564(17) 0.0363(13) 0.0136(13) 0.0096(13) -0.0040(15)
C31 0.0690(17) 0.0398(13) 0.0377(13) 0.0083(12) 0.0041(12) -0.0077(12)
C32 0.072(2) 0.071(2) 0.094(2) 0.048(2) 0.0301(18) 0.0081(16)
C16 0.0327(11) 0.0373(12) 0.0360(11) 0.0072(10) 0.0015(9) -0.0009(9)
C17 0.0300(10) 0.0410(12) 0.0316(10) 0.0138(10) 0.0062(8) 0.0087(9)
C22 0.0419(12) 0.0414(13) 0.0440(13) 0.0125(11) 0.0151(10) 0.0123(10)
C21 0.0448(13) 0.0629(17) 0.0416(13) 0.0178(13) 0.0189(11) 0.0106(12)
C20 0.0528(14) 0.0593(16) 0.0323(12) 0.0213(12) 0.0038(10) -0.0051(12)
C19 0.0662(17) 0.0436(14) 0.0443(14) 0.0209(12) 0.0078(12) 0.0109(12)
C18 0.0447(13) 0.0462(13) 0.0412(12) 0.0184(12) 0.0122(11) 0.0168(11)
C23A 0.085(2) 0.085(2) 0.0464(16) 0.0270(17) 0.0166(16) -0.0179(18)
C23B 0.085(2) 0.085(2) 0.0464(16) 0.0270(17) 0.0166(16) -0.0179(18)

loop_
_atom_type_symbol
_atom_type_description
_atom_type_scat_dispersion_real
_atom_type_scat_dispersion_imag
_atom_type_scat_source
C C 0.0033 0.0016 'International Tables Vol C Tables 4.2.6.8 and 6.1.1.4'
H H 0.0000 0.0000 'International Tables Vol C Tables 4.2.6.8 and 6.1.1.4'
O O 0.0106 0.0060 'International Tables Vol C Tables 4.2.6.8 and 6.1.1.4'
Si Si 0.0817 0.0704 'International Tables Vol C Tables 4.2.6.8 and 6.1.1.4'
S S 0.1246 0.1234 'International Tables Vol C Tables 4.2.6.8 and 6.1.1.4'

loop_
_geom_angle_atom_site_label_1
_geom_angle_atom_site_label_2
_geom_angle_atom_site_label_3
_geom_angle
C1 Si C8 107.97(10)
C1 Si C15 111.71(11)
C8 Si C15 109.49(10)
C1 Si C24 111.22(10)
C8 Si C24 110.90(11)
C15 Si C24 105.56(11)
O9 S1 O10 117.61(11)
O9 S1 O8 104.31(10)
O10 S1 O8 110.76(11)
O9 S1 C26 109.85(10)
O10 S1 C26 109.26(11)
O8 S1 C26 104.13(10)
O7 S2 O6 119.03(11)
O7 S2 O5 104.28(11)
O6 S2 O5 110.10(11)
O7 S2 C17 111.02(11)
O6 S2 C17 108.57(11)
O5 S2 C17 102.52(10)
C11 O4 C14 105.52(17)
C10 O3 C14 106.25(17)
C3 O1 C7 105.26(19)
C4 O2 C7 106.17(19)
C25 O8 S1 117.46(14)
C16 O5 S2 118.71(14)
C6 C1 C2 118.7(2)
C6 C1 Si 122.26(17)
C2 C1 Si 118.98(17)
C13 C8 C9 117.5(2)
C13 C8 Si 122.20(16)
C9 C8 Si 120.19(16)
C25 C24 Si 115.26(17)
C16 C15 Si 117.40(15)
C3 C2 C1 117.9(2)
C2 C3 C4 122.1(2)
C2 C3 O1 127.8(2)
C4 C3 O1 110.0(2)
O2 C4 C3 109.6(2)
O2 C4 C5 128.5(2)
C3 C4 C5 121.9(2)
C4 C5 C6 116.6(2)
C1 C6 C5 122.7(2)
O2 C7 O1 108.34(19)
C12 C13 C8 123.3(2)
C11 C12 C13 117.0(2)
C12 C11 O4 128.4(2)
C12 C11 C10 121.0(2)
O4 C11 C10 110.62(19)
C9 C10 C11 122.77(19)
C9 C10 O3 128.58(19)
C11 C10 O3 108.6(2)
C10 C9 C8 118.40(19)
O3 C14 O4 108.27(18)
C24 C25 O8 106.95(19)
C31 C26 C27 120.0(2)
C31 C26 S1 118.22(19)
C27 C26 S1 121.71(19)
C28 C27 C26 119.8(2)
C27 C28 C29 121.6(2)
C28 C29 C30 117.4(3)
C28 C29 C32 121.3(3)
C30 C29 C32 121.3(3)
C31 C30 C29 121.8(3)
C26 C31 C30 119.4(2)
O5 C16 C15 107.85(17)
C18 C17 C22 120.2(2)
C18 C17 S2 121.23(18)
C22 C17 S2 118.46(18)
C21 C22 C17 119.3(2)
C22 C21 C20 121.6(2)
C19 C20 C21 117.8(3)
C19 C20 C23A 121.6(3)
C21 C20 C23A 120.6(3)
C18 C19 C20 121.7(3)
C19 C18 C17 119.4(2)

loop_
_geom_bond_atom_site_label_1
_geom_bond_atom_site_label_2
_geom_bond_distance
Si C1 1.870(2)
Si C8 1.870(2)
Si C15 1.886(2)
Si C24 1.898(2)
S1 O9 1.4240(16)
S1 O10 1.4363(18)
S1 O8 1.5600(17)
S1 C26 1.765(3)
S2 O7 1.4290(19)
S2 O6 1.4297(18)
S2 O5 1.5641(17)
S2 C17 1.754(2)
O4 C11 1.377(3)
O4 C14 1.435(3)
O3 C10 1.390(3)
O3 C14 1.427(3)
O1 C3 1.386(3)
O1 C7 1.427(3)
O2 C4 1.373(3)
O2 C7 1.426(3)
O8 C25 1.502(3)
O5 C16 1.485(3)
C1 C6 1.390(3)
C1 C2 1.426(3)
C8 C13 1.400(3)
C8 C9 1.424(3)
C24 C25 1.463(3)
C15 C16 1.500(3)
C2 C3 1.364(3)
C3 C4 1.378(3)
C4 C5 1.378(4)
C5 C6 1.397(3)
C13 C12 1.395(3)
C12 C11 1.367(3)
C11 C10 1.389(3)
C10 C9 1.354(3)
C26 C31 1.379(3)
C26 C27 1.386(3)
C27 C28 1.378(4)
C28 C29 1.390(4)
C29 C30 1.392(4)
C29 C32 1.504(4)
C30 C31 1.384(4)
C17 C18 1.388(3)
C17 C22 1.392(3)
C22 C21 1.373(4)
C21 C20 1.401(4)
C20 C19 1.384(4)
C20 C23A 1.503(4)
C19 C18 1.378(4)

loop_
_geom_torsion_atom_site_label_1
_geom_torsion_atom_site_label_2
_geom_torsion_atom_site_label_3
_geom_torsion_atom_site_label_4
_geom_torsion
O9 S1 O8 C25 -166.06(18)
O10 S1 O8 C25 -38.6(2)
C26 S1 O8 C25 78.75(19)
O7 S2 O5 C16 175.16(16)
O6 S2 O5 C16 -56.06(19)
C17 S2 O5 C16 59.33(18)
C8 Si C1 C6 134.18(18)
C15 Si C1 C6 13.7(2)
C24 Si C1 C6 -103.9(2)
C8 Si C1 C2 -44.34(19)
C15 Si C1 C2 -164.79(17)
C24 Si C1 C2 77.5(2)
C1 Si C8 C13 136.41(17)
C15 Si C8 C13 -101.77(18)
C24 Si C8 C13 14.3(2)
C1 Si C8 C9 -46.42(18)
C15 Si C8 C9 75.41(18)
C24 Si C8 C9 -168.51(16)
C1 Si C24 C25 -3.3(3)
C8 Si C24 C25 116.9(2)
C15 Si C24 C25 -124.6(2)
C1 Si C15 C16 55.6(2)
C8 Si C15 C16 -63.9(2)
C24 Si C15 C16 176.65(19)
C6 C1 C2 C3 -0.5(3)
Si C1 C2 C3 178.04(18)
C1 C2 C3 C4 -1.5(4)
C1 C2 C3 O1 -179.6(2)
C7 O1 C3 C2 173.4(3)
C7 O1 C3 C4 -4.9(3)
C7 O2 C4 C3 4.4(3)
C7 O2 C4 C5 -175.9(3)
C2 C3 C4 O2 -178.1(2)
O1 C3 C4 O2 0.3(3)
C2 C3 C4 C5 2.2(4)
O1 C3 C4 C5 -179.3(2)
O2 C4 C5 C6 179.5(3)
C3 C4 C5 C6 -0.8(4)
C2 C1 C6 C5 1.9(3)
Si C1 C6 C5 -176.6(2)
C4 C5 C6 C1 -1.2(4)
C4 O2 C7 O1 -7.5(3)
C3 O1 C7 O2 7.6(3)
C9 C8 C13 C12 0.1(3)
Si C8 C13 C12 177.33(17)
C8 C13 C12 C11 0.0(3)
C13 C12 C11 O4 179.9(2)
C13 C12 C11 C10 -0.5(3)
C14 O4 C11 C12 -176.4(2)
C14 O4 C11 C10 4.1(2)
C12 C11 C10 C9 1.1(3)
O4 C11 C10 C9 -179.4(2)
C12 C11 C10 O3 -178.4(2)
O4 C11 C10 O3 1.2(2)
C14 O3 C10 C9 174.6(2)
C14 O3 C10 C11 -6.0(2)
C11 C10 C9 C8 -1.0(3)
O3 C10 C9 C8 178.3(2)
C13 C8 C9 C10 0.4(3)
Si C8 C9 C10 -176.92(16)
C10 O3 C14 O4 8.5(2)
C11 O4 C14 O3 -7.7(2)
Si C24 C25 O8 -174.38(17)
S1 O8 C25 C24 173.63(19)
O9 S1 C26 C31 100.4(2)
O10 S1 C26 C31 -30.0(2)
O8 S1 C26 C31 -148.42(19)
O9 S1 C26 C27 -77.0(2)
O10 S1 C26 C27 152.59(19)
O8 S1 C26 C27 34.2(2)
C31 C26 C27 C28 0.2(4)
S1 C26 C27 C28 177.5(2)
C26 C27 C28 C29 -0.5(4)
C27 C28 C29 C30 0.4(4)
C27 C28 C29 C32 179.9(3)
C28 C29 C30 C31 -0.1(4)
C32 C29 C30 C31 -179.6(3)
C27 C26 C31 C30 0.1(4)
S1 C26 C31 C30 -177.3(2)
C29 C30 C31 C26 -0.2(5)
S2 O5 C16 C15 -145.69(17)
Si C15 C16 O5 166.63(16)
O7 S2 C17 C18 131.51(19)
O6 S2 C17 C18 -1.1(2)
O5 S2 C17 C18 -117.64(19)
O7 S2 C17 C22 -51.8(2)
O6 S2 C17 C22 175.56(17)
O5 S2 C17 C22 59.07(19)
C18 C17 C22 C21 -1.4(3)
S2 C17 C22 C21 -178.09(18)
C17 C22 C21 C20 0.5(4)
C22 C21 C20 C19 0.6(4)
C22 C21 C20 C23A -178.9(2)
C21 C20 C19 C18 -1.0(4)
C23A C20 C19 C18 178.5(2)
C20 C19 C18 C17 0.2(4)
C22 C17 C18 C19 1.0(3)
S2 C17 C18 C19 177.62(19)
